data_7223974
loop_
_publ_author_name
'Stepanovs, D.'
'Jure, M.'
'Gosteva, M.'
'Popelis, J.'
'Kiselovs, G.'
'Mishnev, A.'

_publ_section_title
;
 Crystal structures and physicochemical properties of diltiazem base and
 its acetylsalicylate, nicotinate andl-malate salts
;
_journal_issue 7
_journal_name_full CrystEngComm
_journal_page_first 1235
_journal_paper_doi 10.1039/C5CE01204J
_journal_volume 18
_journal_year 2016
_chemical_absolute_configuration rmad
_chemical_formula_moiety 'C22 H26 N2 O4 S'
_chemical_formula_sum 'C22 H26 N2 O4 S'
_chemical_formula_weight 414.51
_chemical_name_common Diltiazem
_chemical_name_systematic
; 
 ? 
;
_space_group_IT_number 19
_symmetry_cell_setting orthorhombic
_symmetry_space_group_name_Hall 'P 2ac 2ab'
_symmetry_space_group_name_H-M 'P 21 21 21'
_atom_sites_solution_hydrogens geom
_atom_sites_solution_primary direct
_atom_sites_solution_secondary difmap
_audit_creation_method SHELXL-97
_audit_update_record
;
2015-03-26 deposited with the CCDC.
2016-01-22 downloaded from the CCDC.
;
_cell_angle_alpha 90.00
_cell_angle_beta 90.00
_cell_angle_gamma 90.00
_cell_formula_units_Z 4
_cell_length_a 9.3387(2)
_cell_length_b 13.9027(4)
_cell_length_c 16.5550(5)
_cell_measurement_reflns_used 11053
_cell_measurement_temperature 173(2)
_cell_measurement_theta_max 30.034
_cell_measurement_theta_min 0.998
_cell_volume 2149.39(10)
_computing_cell_refinement 'HKL Scalepack (Otwinovski & Minor, 1997)'
_computing_data_collection 'KappaCCD Server Software (Nonius, 1997)'
_computing_data_reduction 'HKL Denzo and Scalepack (Otwinovski & Minor, 1997)'
_computing_molecular_graphics 'ORTEP-3 (Farrugia, 2012)'
_computing_publication_material
;
SHELXL-97 (Sheldrick, 2008), 
PLATON (Spek, 2009) and publCIF (Westrip, 2010)
;
_computing_structure_refinement 'SHELXL-97 (Sheldrick, 2008)'
_computing_structure_solution 'SIR2011 (Burla, 2012)'
_diffrn_ambient_temperature 173(2)
_diffrn_measured_fraction_theta_full 0.996
_diffrn_measured_fraction_theta_max 0.996
_diffrn_measurement_device_type 'Nonius KappaCCD'
_diffrn_measurement_method CCD
_diffrn_radiation_monochromator graphite
_diffrn_radiation_source 'fine-focus sealed tube'
_diffrn_radiation_type MoK\a
_diffrn_radiation_wavelength 0.71073
_diffrn_reflns_av_R_equivalents 0.0000
_diffrn_reflns_av_sigmaI/netI 0.1012
_diffrn_reflns_limit_h_max 13
_diffrn_reflns_limit_h_min -13
_diffrn_reflns_limit_k_max 19
_diffrn_reflns_limit_k_min -19
_diffrn_reflns_limit_l_max 23
_diffrn_reflns_limit_l_min -23
_diffrn_reflns_number 6221
_diffrn_reflns_theta_full 30.02
_diffrn_reflns_theta_max 30.02
_diffrn_reflns_theta_min 3.65
_exptl_absorpt_coefficient_mu 0.181
_exptl_absorpt_correction_type none
_exptl_crystal_colour colorless
_exptl_crystal_density_diffrn 1.281
_exptl_crystal_density_method 'not measured'
_exptl_crystal_description plate
_exptl_crystal_F_000 880
_exptl_crystal_size_max 0.24
_exptl_crystal_size_mid 0.22
_exptl_crystal_size_min 0.08
_refine_diff_density_max 0.306
_refine_diff_density_min -0.326
_refine_diff_density_rms 0.060
_refine_ls_abs_structure_details 'Flack H D (1983), Acta Cryst. A39, 876-881'
_refine_ls_abs_structure_Flack 0.04(8)
_refine_ls_extinction_method none
_refine_ls_goodness_of_fit_ref 1.014
_refine_ls_hydrogen_treatment constr
_refine_ls_matrix_type full
_refine_ls_number_parameters 266
_refine_ls_number_reflns 6221
_refine_ls_number_restraints 0
_refine_ls_restrained_S_all 1.014
_refine_ls_R_factor_all 0.1146
_refine_ls_R_factor_gt 0.0638
_refine_ls_shift/su_max 0.000
_refine_ls_shift/su_mean 0.000
_refine_ls_structure_factor_coef Fsqd
_refine_ls_weighting_details 'calc w=1/[\s^2^(Fo^2^)+(0.0306P)^2^+0.8701P] where P=(Fo^2^+2Fc^2^)/3'
_refine_ls_weighting_scheme calc
_refine_ls_wR_factor_gt 0.0981
_refine_ls_wR_factor_ref 0.1130
_reflns_number_gt 4230
_reflns_number_total 6221
_reflns_threshold_expression >2sigma(I)
_cod_data_source_file c5ce01204j2.cif
_cod_data_source_block dil
_cod_depositor_comments 'Adding full bibliography for 7223974--7223977.cif.'
_cod_database_code 7223974

loop_
_symmetry_equiv_pos_as_xyz
'x, y, z'
'-x+1/2, -y, z+1/2'
'x+1/2, -y+1/2, -z'
'-x, y+1/2, -z+1/2'

loop_
_atom_site_label
_atom_site_type_symbol
_atom_site_fract_x
_atom_site_fract_y
_atom_site_fract_z
_atom_site_U_iso_or_equiv
_atom_site_adp_type
_atom_site_occupancy
_atom_site_symmetry_multiplicity
_atom_site_calc_flag
_atom_site_refinement_flags
S1 S 0.71501(6) 0.95805(5) 0.23643(4) 0.03024(17) Uani 1 1 d .
O1 O 1.34556(18) 0.81089(14) 0.31629(11) 0.0345(5) Uani 1 1 d .
O2 O 0.99524(17) 1.15822(12) 0.16226(10) 0.0242(4) Uani 1 1 d .
O3 O 0.91513(17) 1.24068(13) 0.05476(11) 0.0301(4) Uani 1 1 d .
O4 O 0.98707(16) 1.02234(13) 0.04735(10) 0.0289(4) Uani 1 1 d .
N1 N 0.74633(19) 1.00398(15) 0.05307(12) 0.0240(5) Uani 1 1 d .
N2 N 0.8079(2) 0.78148(17) -0.07143(14) 0.0368(6) Uani 1 1 d .
C1 C 0.8655(2) 1.04356(19) 0.23681(15) 0.0233(5) Uani 1 1 d .
H1 H 0.8497 1.0894 0.2809 0.028 Uiso 1 1 calc R
C2 C 0.8682(2) 1.10006(18) 0.15756(15) 0.0218(5) Uani 1 1 d .
H2 H 0.7841 1.1421 0.1551 0.026 Uiso 1 1 calc R
C3 C 0.8741(2) 1.03863(19) 0.08140(14) 0.0225(5) Uani 1 1 d .
C4 C 0.6101(2) 1.02384(19) 0.08957(16) 0.0240(6) Uani 1 1 d .
C5 C 0.4971(2) 1.05478(19) 0.04098(16) 0.0268(6) Uani 1 1 d .
H5 H 0.5119 1.0644 -0.0140 0.032 Uiso 1 1 calc R
C6 C 0.3630(3) 1.07121(19) 0.07397(17) 0.0294(6) Uani 1 1 d .
H6 H 0.2878 1.0901 0.0407 0.035 Uiso 1 1 calc R
C7 C 0.3402(2) 1.0598(2) 0.15528(17) 0.0315(7) Uani 1 1 d .
H7 H 0.2498 1.0708 0.1770 0.038 Uiso 1 1 calc R
C8 C 0.4524(2) 1.0318(2) 0.20496(16) 0.0288(6) Uani 1 1 d .
H8 H 0.4378 1.0264 0.2603 0.035 Uiso 1 1 calc R
C9 C 0.5868(2) 1.01190(18) 0.17233(15) 0.0231(6) Uani 1 1 d .
C10 C 0.9975(2) 0.98499(18) 0.25692(15) 0.0232(5) Uani 1 1 d .
C11 C 1.0831(2) 1.00980(19) 0.32222(15) 0.0249(6) Uani 1 1 d .
H11 H 1.0618 1.0650 0.3516 0.030 Uiso 1 1 calc R
C12 C 1.2004(2) 0.9539(2) 0.34470(14) 0.0261(6) Uani 1 1 d .
H12 H 1.2563 0.9714 0.3888 0.031 Uiso 1 1 calc R
C13 C 1.2331(2) 0.8718(2) 0.30077(15) 0.0255(6) Uani 1 1 d .
C14 C 1.1491(2) 0.84633(19) 0.23458(16) 0.0275(6) Uani 1 1 d .
H14 H 1.1714 0.7917 0.2048 0.033 Uiso 1 1 calc R
C15 C 1.0334(3) 0.9018(2) 0.21329(15) 0.0267(6) Uani 1 1 d .
H15 H 0.9778 0.8840 0.1692 0.032 Uiso 1 1 calc R
C16 C 1.4270(3) 0.8271(2) 0.38831(18) 0.0419(8) Uani 1 1 d .
H16A H 1.4759 0.8876 0.3843 0.063 Uiso 1 1 calc R
H16B H 1.4958 0.7763 0.3948 0.063 Uiso 1 1 calc R
H16C H 1.3639 0.8281 0.4341 0.063 Uiso 1 1 calc R
C17 C 1.0063(3) 1.22698(18) 0.10483(15) 0.0236(5) Uani 1 1 d .
C18 C 1.1421(3) 1.2825(2) 0.11326(18) 0.0330(7) Uani 1 1 d .
H18A H 1.1928 1.2819 0.0628 0.049 Uiso 1 1 calc R
H18C H 1.2005 1.2537 0.1544 0.049 Uiso 1 1 calc R
H18B H 1.1205 1.3477 0.1280 0.049 Uiso 1 1 calc R
C19 C 0.7529(3) 0.94411(19) -0.01998(16) 0.0291(6) Uani 1 1 d .
H19A H 0.8202 0.9721 -0.0579 0.035 Uiso 1 1 calc R
H19B H 0.6594 0.9427 -0.0455 0.035 Uiso 1 1 calc R
C20 C 0.7987(3) 0.8429(2) 0.00015(17) 0.0344(7) Uani 1 1 d .
H20B H 0.8915 0.8448 0.0264 0.041 Uiso 1 1 calc R
H20A H 0.7308 0.8152 0.0379 0.041 Uiso 1 1 calc R
C21 C 0.8236(4) 0.6807(2) -0.0463(2) 0.0617(10) Uani 1 1 d .
H21A H 0.9081 0.6741 -0.0138 0.093 Uiso 1 1 calc R
H21B H 0.8315 0.6405 -0.0932 0.093 Uiso 1 1 calc R
H21C H 0.7413 0.6618 -0.0154 0.093 Uiso 1 1 calc R
C22 C 0.9290(3) 0.8087(3) -0.1222(2) 0.0512(9) Uani 1 1 d .
H22A H 0.9164 0.8735 -0.1409 0.077 Uiso 1 1 calc R
H22C H 0.9345 0.7661 -0.1677 0.077 Uiso 1 1 calc R
H22B H 1.0159 0.8044 -0.0914 0.077 Uiso 1 1 calc R

loop_
_atom_site_aniso_label
_atom_site_aniso_U_11
_atom_site_aniso_U_22
_atom_site_aniso_U_33
_atom_site_aniso_U_23
_atom_site_aniso_U_13
_atom_site_aniso_U_12
S1 0.0216(3) 0.0359(4) 0.0332(4) 0.0142(3) -0.0033(3) -0.0030(3)
O1 0.0269(9) 0.0432(13) 0.0332(11) 0.0023(9) -0.0045(8) 0.0111(9)
O2 0.0215(8) 0.0224(10) 0.0289(10) 0.0021(8) -0.0018(7) -0.0028(7)
O3 0.0292(9) 0.0315(12) 0.0297(11) 0.0061(9) 0.0003(8) -0.0023(8)
O4 0.0217(8) 0.0324(11) 0.0325(10) -0.0010(9) 0.0066(7) 0.0006(8)
N1 0.0216(10) 0.0268(12) 0.0236(11) -0.0042(10) 0.0009(8) 0.0007(8)
N2 0.0437(13) 0.0306(14) 0.0359(14) -0.0101(11) -0.0053(11) 0.0061(11)
C1 0.0212(10) 0.0256(14) 0.0230(12) 0.0001(12) 0.0002(10) -0.0010(11)
C2 0.0179(11) 0.0217(14) 0.0259(14) 0.0028(11) 0.0005(10) 0.0002(10)
C3 0.0242(11) 0.0207(14) 0.0225(13) 0.0046(11) -0.0013(9) 0.0017(11)
C4 0.0205(11) 0.0198(14) 0.0317(15) 0.0001(12) 0.0002(10) -0.0024(10)
C5 0.0284(12) 0.0246(15) 0.0274(14) 0.0043(12) -0.0016(11) -0.0022(11)
C6 0.0228(12) 0.0290(16) 0.0365(17) 0.0033(12) -0.0062(11) -0.0003(11)
C7 0.0188(12) 0.0344(17) 0.0412(17) 0.0011(13) 0.0011(11) 0.0006(11)
C8 0.0250(12) 0.0316(17) 0.0297(15) 0.0041(13) 0.0015(10) -0.0032(11)
C9 0.0176(11) 0.0225(14) 0.0293(15) 0.0056(11) -0.0028(9) -0.0010(10)
C10 0.0187(10) 0.0264(14) 0.0246(13) 0.0065(11) 0.0016(9) -0.0021(10)
C11 0.0240(12) 0.0276(15) 0.0231(14) 0.0021(11) 0.0027(10) -0.0016(10)
C12 0.0223(11) 0.0353(16) 0.0206(12) 0.0032(12) -0.0015(9) -0.0054(12)
C13 0.0215(12) 0.0309(15) 0.0241(13) 0.0085(11) 0.0004(10) -0.0008(11)
C14 0.0273(12) 0.0282(15) 0.0271(14) -0.0003(12) 0.0013(11) -0.0016(11)
C15 0.0258(13) 0.0290(16) 0.0254(14) 0.0030(12) -0.0032(10) -0.0027(11)
C16 0.0311(15) 0.056(2) 0.0385(18) 0.0093(16) -0.0099(13) 0.0073(14)
C17 0.0251(13) 0.0194(14) 0.0264(14) -0.0016(11) 0.0036(11) 0.0008(11)
C18 0.0322(14) 0.0288(17) 0.0379(17) 0.0012(13) 0.0003(12) -0.0056(12)
C19 0.0295(13) 0.0288(16) 0.0289(14) -0.0034(12) -0.0015(10) 0.0029(11)
C20 0.0420(15) 0.0295(16) 0.0317(16) -0.0035(12) 0.0014(13) -0.0001(13)
C21 0.094(3) 0.033(2) 0.058(2) -0.0092(17) -0.015(2) 0.0092(19)
C22 0.0466(18) 0.064(2) 0.043(2) -0.0157(18) 0.0086(15) 0.0062(17)

loop_
_atom_type_symbol
_atom_type_description
_atom_type_scat_dispersion_real
_atom_type_scat_dispersion_imag
_atom_type_scat_source
C C 0.0033 0.0016 'International Tables Vol C Tables 4.2.6.8 and 6.1.1.4'
H H 0.0000 0.0000 'International Tables Vol C Tables 4.2.6.8 and 6.1.1.4'
N N 0.0061 0.0033 'International Tables Vol C Tables 4.2.6.8 and 6.1.1.4'
O O 0.0106 0.0060 'International Tables Vol C Tables 4.2.6.8 and 6.1.1.4'
S S 0.1246 0.1234 'International Tables Vol C Tables 4.2.6.8 and 6.1.1.4'

loop_
_geom_angle_atom_site_label_1
_geom_angle_atom_site_label_2
_geom_angle_atom_site_label_3
_geom_angle
C9 S1 C1 104.21(11)
C13 O1 C16 117.7(2)
C17 O2 C2 114.97(18)
C3 N1 C4 124.1(2)
C3 N1 C19 116.41(18)
C4 N1 C19 119.50(18)
C22 N2 C20 111.1(2)
C22 N2 C21 109.5(3)
C20 N2 C21 109.4(2)
C10 C1 C2 116.79(19)
C10 C1 S1 105.96(17)
C2 C1 S1 109.98(16)
C10 C1 H1 107.9
C2 C1 H1 107.9
S1 C1 H1 107.9
O2 C2 C3 109.29(19)
O2 C2 C1 104.85(18)
C3 C2 C1 115.0(2)
O2 C2 H2 109.2
C3 C2 H2 109.2
C1 C2 H2 109.2
O4 C3 N1 122.1(2)
O4 C3 C2 121.2(2)
N1 C3 C2 116.68(19)
C5 C4 C9 119.0(2)
C5 C4 N1 119.2(2)
C9 C4 N1 121.9(2)
C6 C5 C4 120.5(2)
C6 C5 H5 119.8
C4 C5 H5 119.8
C7 C6 C5 120.5(2)
C7 C6 H6 119.7
C5 C6 H6 119.7
C6 C7 C8 119.8(2)
C6 C7 H7 120.1
C8 C7 H7 120.1
C7 C8 C9 120.4(2)
C7 C8 H8 119.8
C9 C8 H8 119.8
C8 C9 C4 119.7(2)
C8 C9 S1 117.50(19)
C4 C9 S1 122.29(17)
C11 C10 C15 117.9(2)
C11 C10 C1 120.4(2)
C15 C10 C1 121.6(2)
C10 C11 C12 121.5(2)
C10 C11 H11 119.3
C12 C11 H11 119.3
C13 C12 C11 119.5(2)
C13 C12 H12 120.3
C11 C12 H12 120.3
O1 C13 C12 125.3(2)
O1 C13 C14 114.9(2)
C12 C13 C14 119.8(2)
C15 C14 C13 120.1(3)
C15 C14 H14 119.9
C13 C14 H14 119.9
C14 C15 C10 121.2(2)
C14 C15 H15 119.4
C10 C15 H15 119.4
O1 C16 H16A 109.5
O1 C16 H16B 109.5
H16A C16 H16B 109.5
O1 C16 H16C 109.5
H16A C16 H16C 109.5
H16B C16 H16C 109.5
O3 C17 O2 122.9(2)
O3 C17 C18 125.7(2)
O2 C17 C18 111.4(2)
C17 C18 H18A 109.5
C17 C18 H18C 109.5
H18A C18 H18C 109.5
C17 C18 H18B 109.5
H18A C18 H18B 109.5
H18C C18 H18B 109.5
N1 C19 C20 111.0(2)
N1 C19 H19A 109.4
C20 C19 H19A 109.4
N1 C19 H19B 109.4
C20 C19 H19B 109.4
H19A C19 H19B 108.0
N2 C20 C19 112.5(2)
N2 C20 H20B 109.1
C19 C20 H20B 109.1
N2 C20 H20A 109.1
C19 C20 H20A 109.1
H20B C20 H20A 107.8
N2 C21 H21A 109.5
N2 C21 H21B 109.5
H21A C21 H21B 109.5
N2 C21 H21C 109.5
H21A C21 H21C 109.5
H21B C21 H21C 109.5
N2 C22 H22A 109.5
N2 C22 H22C 109.5
H22A C22 H22C 109.5
N2 C22 H22B 109.5
H22A C22 H22B 109.5
H22C C22 H22B 109.5

loop_
_geom_bond_atom_site_label_1
_geom_bond_atom_site_label_2
_geom_bond_distance
S1 C9 1.766(2)
S1 C1 1.841(2)
O1 C13 1.373(3)
O1 C16 1.432(3)
O2 C17 1.352(3)
O2 C2 1.438(3)
O3 C17 1.203(3)
O4 C3 1.217(3)
N1 C3 1.370(3)
N1 C4 1.435(3)
N1 C19 1.469(3)
N2 C22 1.459(4)
N2 C20 1.463(3)
N2 C21 1.468(4)
C1 C10 1.515(3)
C1 C2 1.529(3)
C1 H1 0.9800
C2 C3 1.524(4)
C2 H2 0.9800
C4 C5 1.395(3)
C4 C9 1.397(3)
C5 C6 1.385(3)
C5 H5 0.9300
C6 C7 1.372(4)
C6 H6 0.9300
C7 C8 1.387(3)
C7 H7 0.9300
C8 C9 1.395(3)
C8 H8 0.9300
C10 C11 1.388(3)
C10 C15 1.404(4)
C11 C12 1.394(3)
C11 H11 0.9300
C12 C13 1.387(4)
C12 H12 0.9300
C13 C14 1.393(3)
C14 C15 1.374(3)
C14 H14 0.9300
C15 H15 0.9300
C16 H16A 0.9600
C16 H16B 0.9600
C16 H16C 0.9600
C17 C18 1.492(3)
C18 H18A 0.9600
C18 H18C 0.9600
C18 H18B 0.9600
C19 C20 1.508(4)
C19 H19A 0.9700
C19 H19B 0.9700
C20 H20B 0.9700
C20 H20A 0.9700
C21 H21A 0.9600
C21 H21B 0.9600
C21 H21C 0.9600
C22 H22A 0.9600
C22 H22C 0.9600
C22 H22B 0.9600

loop_
_geom_torsion_atom_site_label_1
_geom_torsion_atom_site_label_2
_geom_torsion_atom_site_label_3
_geom_torsion_atom_site_label_4
_geom_torsion
C9 S1 C1 C10 -154.91(17)
C9 S1 C1 C2 -27.8(2)
C17 O2 C2 C3 67.5(2)
C17 O2 C2 C1 -168.75(19)
C10 C1 C2 O2 -54.8(3)
S1 C1 C2 O2 -175.60(15)
C10 C1 C2 C3 65.2(3)
S1 C1 C2 C3 -55.6(2)
C4 N1 C3 O4 -177.9(2)
C19 N1 C3 O4 1.2(4)
C4 N1 C3 C2 1.4(3)
C19 N1 C3 C2 -179.5(2)
O2 C2 C3 O4 20.4(3)
C1 C2 C3 O4 -97.2(3)
O2 C2 C3 N1 -158.9(2)
C1 C2 C3 N1 83.5(3)
C3 N1 C4 C5 131.1(3)
C19 N1 C4 C5 -48.0(3)
C3 N1 C4 C9 -49.8(4)
C19 N1 C4 C9 131.1(3)
C9 C4 C5 C6 -1.5(4)
N1 C4 C5 C6 177.7(2)
C4 C5 C6 C7 1.8(4)
C5 C6 C7 C8 0.2(4)
C6 C7 C8 C9 -2.3(4)
C7 C8 C9 C4 2.5(4)
C7 C8 C9 S1 -169.8(2)
C5 C4 C9 C8 -0.6(4)
N1 C4 C9 C8 -179.8(2)
C5 C4 C9 S1 171.35(19)
N1 C4 C9 S1 -7.8(4)
C1 S1 C9 C8 -121.1(2)
C1 S1 C9 C4 66.8(2)
C2 C1 C10 C11 113.1(3)
S1 C1 C10 C11 -124.0(2)
C2 C1 C10 C15 -70.1(3)
S1 C1 C10 C15 52.7(3)
C15 C10 C11 C12 -0.6(3)
C1 C10 C11 C12 176.3(2)
C10 C11 C12 C13 0.3(4)
C16 O1 C13 C12 7.0(4)
C16 O1 C13 C14 -173.5(2)
C11 C12 C13 O1 179.7(2)
C11 C12 C13 C14 0.3(3)
O1 C13 C14 C15 179.9(2)
C12 C13 C14 C15 -0.6(4)
C13 C14 C15 C10 0.3(4)
C11 C10 C15 C14 0.3(4)
C1 C10 C15 C14 -176.5(2)
C2 O2 C17 O3 2.0(3)
C2 O2 C17 C18 -178.9(2)
C3 N1 C19 C20 79.4(3)
C4 N1 C19 C20 -101.5(3)
C22 N2 C20 C19 70.6(3)
C21 N2 C20 C19 -168.4(3)
N1 C19 C20 N2 -179.4(2)
